data_4323008
loop_
_publ_author_name
'Peter W. Roesky'

_publ_contact_author
;
        Peter W. Roesky
        Institut f\"ur Anorganische Chemie
        Universit\"at Karlsruhe
        Engesserstr. Geb.30.45
        76128 Karlsruhe
        Bundesrepublik Deutschland
;
_publ_contact_author_email roesky@achibm6.chemie.uni-karlsruhe.de
_publ_contact_author_fax '049 721 661921'
_publ_contact_author_phone '049 721 608-2855'
_publ_section_title
;
 Bridged Aminotroponiminate Complexes of Lanthanum
;
_journal_name_full 'Inorganic Chemistry'
_journal_page_first 4507
_journal_page_last 4511
_journal_paper_doi 10.1021/ic980474n
_journal_volume 37
_journal_year 1998
_chemical_formula_sum 'C77 H100 La2 N12 O2'
_chemical_formula_weight 1503.51
_chemical_name_systematic
; 
 ? 
;
_space_group_IT_number 14
_symmetry_cell_setting monoclinic
_symmetry_space_group_name_Hall '-P 2ybc'
_symmetry_space_group_name_H-M 'P 1 21/c 1'
_atom_sites_solution_hydrogens geom
_atom_sites_solution_primary direct
_atom_sites_solution_secondary difmap
_audit_creation_method SHELXL
_cell_angle_alpha 90.000(10)
_cell_angle_beta 102.211(8)
_cell_angle_gamma 90.000(12)
_cell_formula_units_Z 4
_cell_length_a 19.860(2)
_cell_length_b 17.691(3)
_cell_length_c 21.333(3)
_cell_measurement_temperature 203(2)
_cell_volume 7325.6(18)
_computing_structure_refinement 'SHELXL-93 (Sheldrick, 1993)'
_computing_structure_solution 'SHELXS-86 (Sheldrick, 1990)'
_diffrn_ambient_temperature 203(2)
_diffrn_measurement_device 'STOE STADI/IV'
_diffrn_radiation_monochromator graphite
_diffrn_radiation_source 'fine-focus sealed tube'
_diffrn_radiation_type MoKa
_diffrn_radiation_wavelength 0.71073
_diffrn_reflns_av_R_equivalents 0.0000
_diffrn_reflns_av_sigmaI/netI 0.1187
_diffrn_reflns_limit_h_max 23
_diffrn_reflns_limit_h_min -23
_diffrn_reflns_limit_k_max 21
_diffrn_reflns_limit_k_min 0
_diffrn_reflns_limit_l_max 25
_diffrn_reflns_limit_l_min 0
_diffrn_reflns_number 11506
_diffrn_reflns_theta_max 24.00
_diffrn_reflns_theta_min 1.51
_exptl_absorpt_coefficient_mu 1.204
_exptl_crystal_colour yellow
_exptl_crystal_density_diffrn 1.363
_exptl_crystal_F_000 3104
_refine_diff_density_max 0.766
_refine_diff_density_min -0.775
_refine_diff_density_rms 0.128
_refine_ls_extinction_method none
_refine_ls_goodness_of_fit_all 1.146
_refine_ls_goodness_of_fit_obs 1.191
_refine_ls_matrix_type full
_refine_ls_number_parameters 850
_refine_ls_number_reflns 9752
_refine_ls_number_restraints 0
_refine_ls_restrained_S_all 1.323
_refine_ls_restrained_S_obs 1.191
_refine_ls_R_factor_all 0.1500
_refine_ls_R_factor_obs 0.0697
_refine_ls_shift/esd_max -0.001
_refine_ls_shift/esd_mean 0.000
_refine_ls_structure_factor_coef Fsqd
_refine_ls_weighting_details 'w=1/[s^2^(Fo^2^)+( 0.0291P)^2^+11.5142P] where P=(Fo^2^+2Fc^2^)/3'
_refine_ls_weighting_scheme calc
_refine_ls_wR_factor_all 0.1592
_refine_ls_wR_factor_obs 0.1102
_reflns_number_observed 7077
_reflns_number_total 11506
_reflns_observed_criterion >2sigma(I)
_cod_data_source_file ic980474n_2.cif
_cod_data_source_block pr135a
_cod_depositor_comments
;
The following automatic conversions were performed:

'_refine_ls_weighting_scheme' value 'calc w=1/[s^2^(Fo^2^)+(
0.0291P)^2^+11.5142P] where P=(Fo^2^+2Fc^2^)/3' was changed to
'calc'. New tag '_refine_ls_weighting_details' was created. The value
of the new tag was set to 'w=1/[s^2^(Fo^2^)+( 0.0291P)^2^+11.5142P]
where P=(Fo^2^+2Fc^2^)/3'.

Automatic conversion script
Id: cif_fix_values 3143 2015-03-26 13:38:13Z robertas 
;
_cod_original_cell_volume 7325.8(17)
_cod_database_code 4323008

loop_
_symmetry_equiv_pos_as_xyz
'x, y, z'
'-x, y+1/2, -z+1/2'
'-x, -y, -z'
'x, -y-1/2, z-1/2'

loop_
_atom_site_aniso_label
_atom_site_aniso_U_11
_atom_site_aniso_U_22
_atom_site_aniso_U_33
_atom_site_aniso_U_23
_atom_site_aniso_U_13
_atom_site_aniso_U_12
La1 0.0282(3) 0.0230(3) 0.0270(3) -0.0017(2) 0.0047(2) 0.0035(2)
La2 0.0323(3) 0.0221(3) 0.0254(3) -0.0012(3) 0.0076(2) -0.0010(3)
N1 0.024(5) 0.043(5) 0.041(5) 0.005(4) 0.014(4) 0.009(4)
N2 0.035(5) 0.028(5) 0.029(5) -0.005(4) 0.003(4) 0.009(4)
N3 0.026(5) 0.029(5) 0.029(5) -0.002(4) -0.001(4) 0.003(4)
N4 0.037(5) 0.025(5) 0.041(5) -0.002(4) 0.011(4) 0.005(4)
N5 0.035(5) 0.015(4) 0.032(5) -0.002(3) 0.009(4) 0.001(3)
N6 0.037(5) 0.014(4) 0.031(5) 0.008(3) 0.010(4) 0.001(3)
N7 0.034(5) 0.016(4) 0.027(5) 0.003(3) 0.012(4) 0.003(3)
N8 0.046(5) 0.018(4) 0.031(5) -0.001(4) 0.007(4) 0.005(4)
N9 0.034(5) 0.025(5) 0.032(5) -0.010(4) 0.010(4) -0.006(4)
N10 0.030(5) 0.027(5) 0.029(5) -0.001(4) 0.010(4) -0.007(4)
N11 0.035(5) 0.027(5) 0.030(5) -0.006(4) 0.006(4) -0.003(4)
N12 0.034(5) 0.027(4) 0.028(5) -0.005(4) 0.007(4) 0.001(4)
C1 0.041(6) 0.019(5) 0.027(6) 0.005(4) 0.003(5) 0.006(5)
C2 0.042(7) 0.033(6) 0.051(7) -0.018(5) 0.014(5) -0.001(5)
C3 0.067(8) 0.050(7) 0.038(7) -0.016(6) 0.012(6) 0.015(7)
C4 0.064(8) 0.037(7) 0.039(7) -0.012(5) 0.005(6) 0.001(6)
C5 0.045(6) 0.039(7) 0.043(6) -0.015(5) 0.006(5) -0.011(5)
C6 0.044(7) 0.031(6) 0.045(7) 0.000(5) 0.012(5) 0.003(5)
C7 0.036(6) 0.042(6) 0.019(5) 0.012(5) 0.002(5) -0.001(5)
C8 0.024(6) 0.037(6) 0.053(7) -0.003(5) 0.004(5) -0.002(5)
C9 0.026(5) 0.036(6) 0.030(6) -0.014(5) -0.001(5) 0.013(4)
C10 0.040(6) 0.020(5) 0.036(6) -0.006(5) -0.007(5) 0.004(5)
C11 0.041(6) 0.031(6) 0.028(6) -0.006(5) 0.013(5) 0.013(5)
C12 0.048(7) 0.043(7) 0.035(6) 0.001(5) 0.006(5) 0.013(5)
C13 0.058(7) 0.050(7) 0.034(6) 0.010(6) 0.015(6) 0.022(6)
C14 0.056(8) 0.048(8) 0.075(10) 0.018(7) 0.030(7) 0.006(7)
C15 0.044(7) 0.035(7) 0.071(9) 0.002(6) 0.015(6) 0.006(5)
C16 0.040(6) 0.034(6) 0.065(8) 0.002(6) 0.023(6) 0.008(5)
C17 0.028(6) 0.039(6) 0.028(6) -0.008(5) 0.014(5) 0.004(5)
C18 0.041(6) 0.025(6) 0.046(7) 0.011(5) 0.008(5) 0.012(5)
C19 0.058(8) 0.052(8) 0.067(9) 0.007(7) 0.008(7) 0.009(6)
C20 0.045(7) 0.068(9) 0.061(8) 0.011(7) 0.011(6) 0.004(6)
C21 0.022(5) 0.039(6) 0.049(7) -0.003(5) 0.005(5) -0.004(5)
C22 0.046(7) 0.055(8) 0.057(8) 0.007(6) -0.006(6) -0.006(6)
C23 0.037(7) 0.048(7) 0.090(10) -0.003(7) 0.015(7) 0.011(6)
C24 0.027(5) 0.019(5) 0.028(5) 0.012(4) -0.003(4) 0.004(4)
C25 0.039(6) 0.029(6) 0.038(6) -0.005(5) 0.010(5) -0.004(5)
C26 0.031(6) 0.046(7) 0.053(7) 0.014(6) 0.016(5) -0.003(5)
C27 0.045(7) 0.039(6) 0.034(6) 0.004(5) 0.015(5) -0.004(5)
C28 0.050(7) 0.035(6) 0.025(6) -0.006(5) 0.015(5) 0.010(5)
C29 0.036(6) 0.024(5) 0.018(5) 0.002(4) 0.009(4) 0.003(4)
C30 0.029(6) 0.021(5) 0.027(5) 0.006(4) -0.006(4) 0.004(4)
C31 0.023(5) 0.026(5) 0.026(5) -0.007(4) 0.006(4) -0.007(4)
C32 0.030(5) 0.022(5) 0.034(5) 0.003(4) 0.006(4) 0.003(4)
C33 0.043(6) 0.017(5) 0.024(5) -0.007(4) 0.007(5) -0.001(4)
C34 0.036(6) 0.015(5) 0.027(5) 0.009(4) 0.017(5) -0.001(4)
C35 0.041(6) 0.019(5) 0.027(6) 0.006(4) 0.004(5) 0.002(4)
C36 0.054(7) 0.015(5) 0.038(6) -0.007(4) 0.003(5) 0.000(5)
C37 0.038(6) 0.052(7) 0.031(6) -0.012(5) 0.001(5) -0.009(5)
C38 0.029(6) 0.043(6) 0.031(6) -0.008(5) 0.001(5) 0.002(5)
C39 0.044(6) 0.032(6) 0.034(6) 0.002(5) 0.005(5) 0.000(5)
C40 0.031(6) 0.027(5) 0.024(5) 0.001(4) 0.009(4) 0.005(4)
C41 0.043(7) 0.015(5) 0.050(7) -0.003(5) 0.016(5) -0.007(5)
C42 0.062(8) 0.031(6) 0.063(8) 0.002(6) 0.012(6) -0.010(6)
C43 0.074(8) 0.019(5) 0.059(8) 0.002(6) 0.013(6) 0.000(6)
C44 0.065(8) 0.015(5) 0.036(6) 0.003(5) -0.007(6) 0.005(5)
C45 0.088(10) 0.024(6) 0.054(8) 0.012(6) -0.007(7) 0.005(6)
C46 0.065(8) 0.041(7) 0.045(7) -0.007(6) -0.008(6) 0.032(6)
C47 0.038(6) 0.027(6) 0.030(6) -0.009(5) 0.003(5) -0.009(5)
C48 0.054(7) 0.038(6) 0.045(7) -0.002(5) 0.015(6) 0.011(5)
C49 0.065(8) 0.038(7) 0.052(7) 0.015(6) 0.013(6) 0.005(6)
C50 0.077(9) 0.031(7) 0.050(8) 0.003(6) -0.004(7) -0.003(6)
C51 0.076(9) 0.046(7) 0.032(6) 0.008(6) 0.007(6) -0.014(7)
C52 0.046(7) 0.031(6) 0.040(7) 0.002(5) 0.006(5) -0.006(5)
C53 0.037(6) 0.015(5) 0.026(5) -0.008(4) 0.005(5) -0.005(4)
C54 0.026(6) 0.030(6) 0.047(7) -0.005(5) 0.022(5) -0.008(4)
C55 0.032(6) 0.049(7) 0.042(7) -0.011(5) 0.015(5) -0.011(5)
C56 0.033(5) 0.026(6) 0.040(6) -0.009(5) 0.008(5) -0.004(4)
C57 0.040(6) 0.033(6) 0.021(5) -0.002(4) 0.005(5) 0.005(5)
C58 0.041(7) 0.053(7) 0.049(7) -0.010(6) 0.009(6) 0.008(6)
C59 0.039(7) 0.052(8) 0.065(8) -0.008(6) 0.007(6) 0.018(6)
C60 0.047(7) 0.033(6) 0.054(7) -0.014(6) 0.013(6) 0.008(5)
C61 0.046(7) 0.046(7) 0.046(7) -0.020(6) 0.009(5) 0.002(6)
C62 0.035(6) 0.040(6) 0.047(7) -0.021(5) 0.003(5) -0.011(5)
C63 0.045(6) 0.028(6) 0.021(5) 0.001(4) 0.011(5) -0.003(5)
C64 0.037(6) 0.038(6) 0.044(7) -0.006(5) 0.017(5) -0.006(5)
C65 0.063(9) 0.074(9) 0.057(8) 0.011(7) 0.030(7) -0.005(7)
C66 0.032(7) 0.077(9) 0.082(10) -0.009(8) 0.013(7) -0.006(6)
C67 0.046(7) 0.036(6) 0.040(7) -0.004(5) 0.010(5) -0.003(5)
C68 0.059(8) 0.046(8) 0.094(11) -0.012(7) 0.026(8) -0.010(6)
C69 0.049(8) 0.065(9) 0.066(9) -0.015(7) 0.009(7) 0.004(6)
C70 0.053(7) 0.063(8) 0.036(7) -0.003(6) 0.005(6) 0.023(6)
C71 0.097(11) 0.096(12) 0.047(8) -0.001(8) -0.005(8) 0.034(9)
C72 0.063(8) 0.081(10) 0.030(6) -0.008(6) -0.002(6) 0.011(7)
C73 0.055(7) 0.063(8) 0.027(6) 0.000(6) 0.004(5) 0.011(6)
C74 0.081(9) 0.072(9) 0.038(7) -0.022(7) 0.027(7) -0.030(8)
C75 0.098(11) 0.093(11) 0.064(9) -0.014(8) 0.048(8) -0.047(9)
C76 0.103(12) 0.102(13) 0.078(11) -0.001(10) 0.025(10) -0.059(10)
C77 0.080(10) 0.067(9) 0.056(8) 0.001(7) 0.028(7) -0.038(8)
O1 0.038(4) 0.060(5) 0.031(4) 0.002(4) 0.005(3) 0.011(4)
O2 0.048(4) 0.050(5) 0.040(4) -0.004(4) 0.018(4) -0.025(4)

loop_
_atom_site_label
_atom_site_type_symbol
_atom_site_fract_x
_atom_site_fract_y
_atom_site_fract_z
_atom_site_U_iso_or_equiv
_atom_site_thermal_displace_type
_atom_site_occupancy
_atom_site_calc_flag
_atom_site_refinement_flags
_atom_site_disorder_group
La1 La 0.25574(3) 0.63130(3) 0.48071(3) 0.02624(15) Uani 1 d . .
La2 La 0.23067(3) 1.11218(3) 0.56105(3) 0.02636(15) Uani 1 d . .
N1 N 0.2995(4) 0.5192(5) 0.4222(4) 0.035(2) Uani 1 d . .
N2 N 0.1707(4) 0.5609(4) 0.3980(4) 0.031(2) Uani 1 d . .
N3 N 0.2112(4) 0.7290(4) 0.3951(4) 0.029(2) Uani 1 d . .
N4 N 0.3430(4) 0.7241(4) 0.4483(4) 0.034(2) Uani 1 d . .
N5 N 0.1809(4) 0.5871(4) 0.5613(4) 0.027(2) Uani 1 d . .
N6 N 0.2079(4) 0.7308(4) 0.5479(4) 0.027(2) Uani 1 d . .
N7 N 0.1852(4) 1.0070(4) 0.4809(4) 0.025(2) Uani 1 d . .
N8 N 0.1368(4) 1.1440(4) 0.4585(4) 0.032(2) Uani 1 d . .
N9 N 0.3365(4) 1.0341(4) 0.6194(4) 0.030(2) Uani 1 d . .
N10 N 0.2116(4) 1.0125(4) 0.6393(4) 0.028(2) Uani 1 d . .
N11 N 0.1478(4) 1.1713(4) 0.6204(4) 0.031(2) Uani 1 d . .
N12 N 0.2700(4) 1.2287(4) 0.6328(4) 0.030(2) Uani 1 d . .
C1 C 0.2555(5) 0.4744(5) 0.3814(4) 0.030(2) Uani 1 d . .
C2 C 0.2795(5) 0.4167(5) 0.3431(5) 0.042(3) Uani 1 d . .
H2 H 0.3263(5) 0.4204(5) 0.3416(5) 0.050 Uiso 1 calc R .
C3 C 0.2451(6) 0.3570(6) 0.3085(5) 0.051(3) Uani 1 d . .
H3 H 0.2726(6) 0.3265(6) 0.2880(5) 0.062 Uiso 1 calc R .
C4 C 0.1772(6) 0.3349(6) 0.2992(5) 0.048(3) Uani 1 d . .
H4 H 0.1651(6) 0.2889(6) 0.2777(5) 0.057 Uiso 1 calc R .
C5 C 0.1264(5) 0.3738(6) 0.3183(5) 0.043(3) Uani 1 d . .
H5 H 0.0831(5) 0.3499(6) 0.3097(5) 0.051 Uiso 1 calc R .
C6 C 0.1282(5) 0.4428(5) 0.3485(5) 0.040(3) Uani 1 d . .
H6A H 0.0845(5) 0.4594(5) 0.3531(5) 0.048 Uiso 1 calc R .
C7 C 0.1819(5) 0.4942(6) 0.3742(4) 0.033(2) Uani 1 d . .
C8 C 0.1001(5) 0.5900(5) 0.3841(5) 0.039(3) Uani 1 d . .
H8A H 0.0726(5) 0.5617(5) 0.4092(5) 0.046 Uiso 1 calc R .
H8B H 0.0796(5) 0.5823(5) 0.3386(5) 0.046 Uiso 1 calc R .
C9 C 0.0982(5) 0.6730(5) 0.3998(5) 0.032(2) Uani 1 d . .
H9A H 0.1157(5) 0.6793(5) 0.4460(5) 0.038 Uiso 1 calc R .
H9B H 0.0500(5) 0.6896(5) 0.3902(5) 0.038 Uiso 1 calc R .
C10 C 0.1388(5) 0.7242(5) 0.3648(5) 0.034(2) Uani 1 d . .
H10A H 0.1345(5) 0.7055(5) 0.3209(5) 0.041 Uiso 1 calc R .
H10B H 0.1187(5) 0.7750(5) 0.3623(5) 0.041 Uiso 1 calc R .
C11 C 0.2516(5) 0.7788(5) 0.3734(5) 0.032(2) Uani 1 d . .
C12 C 0.2260(6) 0.8188(6) 0.3149(5) 0.042(3) Uani 1 d . .
H12 H 0.1863(6) 0.7974(6) 0.2892(5) 0.051 Uiso 1 calc R .
C13 C 0.2490(6) 0.8826(6) 0.2898(5) 0.046(3) Uani 1 d . .
H13 H 0.2226(6) 0.8985(6) 0.2501(5) 0.056 Uiso 1 calc R .
C14 C 0.3053(6) 0.9265(7) 0.3145(6) 0.057(3) Uani 1 d . .
H14 H 0.3107(6) 0.9709(7) 0.2918(6) 0.069 Uiso 1 calc R .
C15 C 0.3552(6) 0.9125(6) 0.3696(6) 0.049(3) Uani 1 d . .
H15 H 0.3877(6) 0.9512(6) 0.3820(6) 0.059 Uiso 1 calc R .
C16 C 0.3637(5) 0.8491(6) 0.4087(5) 0.045(3) Uani 1 d . .
H16 H 0.4047(5) 0.8500(6) 0.4402(5) 0.054 Uiso 1 calc R .
C17 C 0.3235(5) 0.7828(6) 0.4116(4) 0.031(2) Uani 1 d . .
C18 C 0.3754(5) 0.5090(5) 0.4367(5) 0.037(3) Uani 1 d . .
C19 C 0.3999(6) 0.4324(6) 0.4647(6) 0.060(3) Uani 1 d . .
H19A H 0.4472(13) 0.4363(11) 0.4882(30) 0.090 Uiso 1 calc R .
H19B H 0.3971(35) 0.3959(11) 0.4303(6) 0.090 Uiso 1 calc R .
H19C H 0.3710(24) 0.4160(20) 0.4935(27) 0.090 Uiso 1 calc R .
C20 C 0.4104(6) 0.5327(7) 0.3821(5) 0.058(3) Uani 1 d . .
H20A H 0.4041(33) 0.4934(19) 0.3497(18) 0.088 Uiso 1 calc R .
H20B H 0.4592(9) 0.5404(41) 0.3990(8) 0.088 Uiso 1 calc R .
H20C H 0.3899(27) 0.5794(23) 0.3631(24) 0.088 Uiso 1 calc R .
C21 C 0.4146(5) 0.7165(6) 0.4841(5) 0.037(3) Uani 1 d . .
C22 C 0.4317(6) 0.7663(6) 0.5446(5) 0.055(3) Uani 1 d . .
H22A H 0.4469(35) 0.8157(15) 0.5334(8) 0.083 Uiso 1 calc R .
H22B H 0.4680(26) 0.7427(21) 0.5761(14) 0.083 Uiso 1 calc R .
H22C H 0.3909(11) 0.7720(33) 0.5624(20) 0.083 Uiso 1 calc R .
C23 C 0.4692(5) 0.7223(6) 0.4444(6) 0.058(3) Uani 1 d . .
H23A H 0.5106(13) 0.6964(35) 0.4662(17) 0.087 Uiso 1 calc R .
H23B H 0.4797(27) 0.7751(6) 0.4387(29) 0.087 Uiso 1 calc R .
H23C H 0.4524(15) 0.6992(36) 0.4028(14) 0.087 Uiso 1 calc R .
C24 C 0.1490(4) 0.6347(5) 0.5921(4) 0.026(2) Uani 1 d . .
C25 C 0.0968(5) 0.6102(6) 0.6249(4) 0.035(2) Uani 1 d . .
H25 H 0.0845(5) 0.5591(6) 0.6181(4) 0.042 Uiso 1 calc R .
C26 C 0.0605(5) 0.6480(6) 0.6650(5) 0.042(3) Uani 1 d . .
H26 H 0.0265(5) 0.6184(6) 0.6778(5) 0.051 Uiso 1 calc R .
C27 C 0.0652(5) 0.7198(6) 0.6891(5) 0.039(3) Uani 1 d . .
H27 H 0.0355(5) 0.7338(6) 0.7160(5) 0.046 Uiso 1 calc R .
C28 C 0.1109(5) 0.7723(6) 0.6762(4) 0.036(3) Uani 1 d . .
H28 H 0.1119(5) 0.8175(6) 0.6995(4) 0.043 Uiso 1 calc R .
C29 C 0.1561(5) 0.7708(5) 0.6349(4) 0.026(2) Uani 1 d . .
H29 H 0.1827(5) 0.8150(5) 0.6363(4) 0.031 Uiso 1 calc R .
C30 C 0.1702(5) 0.7157(5) 0.5906(4) 0.027(2) Uani 1 d . .
C31 C 0.2345(4) 0.8065(5) 0.5437(4) 0.025(2) Uani 1 d . .
H31A H 0.2707(4) 0.8040(5) 0.5189(4) 0.030 Uiso 1 calc R .
H31B H 0.2562(4) 0.8231(5) 0.5871(4) 0.030 Uiso 1 calc R .
C32 C 0.1827(4) 0.8669(5) 0.5137(4) 0.029(2) Uani 1 d . .
H32A H 0.1555(4) 0.8832(5) 0.5446(4) 0.034 Uiso 1 calc R .
H32B H 0.1512(4) 0.8464(5) 0.4759(4) 0.034 Uiso 1 calc R .
C33 C 0.2229(5) 0.9349(5) 0.4941(4) 0.028(2) Uani 1 d . .
H33A H 0.2635(5) 0.9437(5) 0.5285(4) 0.034 Uiso 1 calc R .
H33B H 0.2396(5) 0.9207(5) 0.4557(4) 0.034 Uiso 1 calc R .
C34 C 0.1384(5) 1.0149(5) 0.4264(4) 0.024(2) Uani 1 d . .
C35 C 0.1255(5) 0.9574(5) 0.3790(4) 0.030(2) Uani 1 d . .
H35 H 0.1565(5) 0.9167(5) 0.3876(4) 0.036 Uiso 1 calc R .
C36 C 0.0773(5) 0.9490(5) 0.3236(5) 0.036(3) Uani 1 d . .
H36 H 0.0809(5) 0.9035(5) 0.3018(5) 0.044 Uiso 1 calc R .
C37 C 0.0242(5) 0.9955(6) 0.2937(5) 0.042(3) Uani 1 d . .
H37 H -0.0050(5) 0.9781(6) 0.2559(5) 0.050 Uiso 1 calc R .
C38 C 0.0116(5) 1.0663(6) 0.3164(4) 0.035(2) Uani 1 d . .
H38 H -0.0276(5) 1.0907(6) 0.2926(4) 0.042 Uiso 1 calc R .
C39 C 0.0470(5) 1.1068(6) 0.3680(4) 0.037(2) Uani 1 d . .
H39 H 0.0279(5) 1.1548(6) 0.3715(4) 0.045 Uiso 1 calc R .
C40 C 0.1060(5) 1.0923(5) 0.4174(4) 0.027(2) Uani 1 d . .
C41 C 0.1703(5) 0.5048(5) 0.5721(5) 0.035(3) Uani 1 d . .
C42 C 0.1063(5) 0.4733(6) 0.5264(5) 0.052(3) Uani 1 d . .
H42A H 0.0936(22) 0.4253(20) 0.5427(18) 0.078 Uiso 1 calc R .
H42B H 0.1162(12) 0.4659(37) 0.4843(10) 0.078 Uiso 1 calc R .
H42C H 0.0684(11) 0.5087(19) 0.5234(27) 0.078 Uiso 1 calc R .
C43 C 0.2335(6) 0.4628(5) 0.5608(6) 0.051(3) Uani 1 d . .
H43A H 0.2360(20) 0.4671(33) 0.5161(9) 0.076 Uiso 1 calc R .
H43B H 0.2302(18) 0.4100(9) 0.5718(32) 0.076 Uiso 1 calc R .
H43C H 0.2746(6) 0.4847(26) 0.5875(25) 0.076 Uiso 1 calc R .
C44 C 0.1143(6) 1.2245(5) 0.4436(5) 0.041(3) Uani 1 d . .
C45 C 0.1769(6) 1.2751(6) 0.4696(5) 0.059(4) Uani 1 d . .
H45A H 0.2144(14) 1.2616(28) 0.4491(26) 0.088 Uiso 1 calc R .
H45B H 0.1914(24) 1.2680(31) 0.5156(7) 0.088 Uiso 1 calc R .
H45C H 0.1645(12) 1.3276(6) 0.4606(32) 0.088 Uiso 1 calc R .
C46 C 0.0538(6) 1.2483(6) 0.4727(5) 0.053(3) Uani 1 d . .
H46A H 0.0370(23) 1.2972(19) 0.4557(26) 0.080 Uiso 1 calc R .
H46B H 0.0688(10) 1.2516(38) 0.5190(6) 0.080 Uiso 1 calc R .
H46C H 0.0172(15) 1.2112(21) 0.4620(28) 0.080 Uiso 1 calc R .
C47 C 0.3286(5) 0.9756(5) 0.6564(5) 0.032(2) Uani 1 d . .
C48 C 0.3788(6) 0.9170(6) 0.6735(5) 0.045(3) Uani 1 d . .
H48 H 0.4165(6) 0.9215(6) 0.6536(5) 0.054 Uiso 1 calc R .
C49 C 0.3825(6) 0.8544(6) 0.7141(5) 0.052(3) Uani 1 d . .
H49 H 0.4208(6) 0.8231(6) 0.7142(5) 0.062 Uiso 1 calc R .
C50 C 0.3416(7) 0.8304(6) 0.7533(5) 0.055(3) Uani 1 d . .
H50 H 0.3541(7) 0.7857(6) 0.7768(5) 0.066 Uiso 1 calc R .
C51 C 0.2823(6) 0.8672(6) 0.7613(5) 0.052(3) Uani 1 d . .
H51 H 0.2625(6) 0.8479(6) 0.7943(5) 0.062 Uiso 1 calc R .
C52 C 0.2477(5) 0.9283(6) 0.7281(5) 0.040(3) Uani 1 d . .
H52 H 0.2093(5) 0.9444(6) 0.7438(5) 0.048 Uiso 1 calc R .
C53 C 0.2597(5) 0.9713(5) 0.6745(4) 0.026(2) Uani 1 d . .
C54 C 0.1401(5) 1.0053(5) 0.6500(5) 0.032(2) Uani 1 d . .
H54A H 0.1388(5) 1.0247(5) 0.6928(5) 0.038 Uiso 1 calc R .
H54B H 0.1273(5) 0.9518(5) 0.6487(5) 0.038 Uiso 1 calc R .
C55 C 0.0882(5) 1.0483(6) 0.6003(5) 0.040(3) Uani 1 d . .
H55A H 0.1016(5) 1.0443(6) 0.5588(5) 0.048 Uiso 1 calc R .
H55B H 0.0430(5) 1.0242(6) 0.5960(5) 0.048 Uiso 1 calc R .
C56 C 0.0817(5) 1.1308(5) 0.6160(5) 0.033(2) Uani 1 d . .
H56A H 0.0463(5) 1.1543(5) 0.5827(5) 0.040 Uiso 1 calc R .
H56B H 0.0671(5) 1.1353(5) 0.6569(5) 0.040 Uiso 1 calc R .
C57 C 0.1557(5) 1.2397(5) 0.6468(4) 0.031(2) Uani 1 d . .
C58 C 0.0987(5) 1.2792(6) 0.6629(5) 0.048(3) Uani 1 d . .
H58 H 0.0564(5) 1.2543(6) 0.6489(5) 0.057 Uiso 1 calc R .
C59 C 0.0928(6) 1.3455(6) 0.6945(5) 0.053(3) Uani 1 d . .
H59 H 0.0474(6) 1.3605(6) 0.6948(5) 0.063 Uiso 1 calc R .
C60 C 0.1436(5) 1.3936(6) 0.7260(5) 0.045(3) Uani 1 d . .
H60 H 0.1298(5) 1.4356(6) 0.7471(5) 0.053 Uiso 1 calc R .
C61 C 0.2109(5) 1.3850(6) 0.7286(5) 0.046(3) Uani 1 d . .
H61 H 0.2388(5) 1.4204(6) 0.7550(5) 0.056 Uiso 1 calc R .
C62 C 0.2476(5) 1.3337(6) 0.6998(5) 0.042(3) Uani 1 d . .
H62 H 0.2952(5) 1.3433(6) 0.7082(5) 0.050 Uiso 1 calc R .
C63 C 0.2278(5) 1.2696(5) 0.6601(4) 0.031(2) Uani 1 d . .
C64 C 0.4012(5) 1.0517(6) 0.6008(5) 0.038(3) Uani 1 d . .
C65 C 0.4186(6) 0.9997(7) 0.5479(6) 0.062(4) Uani 1 d . .
H65A H 0.4267(39) 0.9487(11) 0.5644(13) 0.093 Uiso 1 calc R .
H65B H 0.4596(23) 1.0183(26) 0.5351(26) 0.093 Uiso 1 calc R .
H65C H 0.3803(17) 0.9996(34) 0.5111(15) 0.093 Uiso 1 calc R .
C66 C 0.4626(5) 1.0600(7) 0.6564(6) 0.064(4) Uani 1 d . .
H66A H 0.4968(18) 1.0924(35) 0.6437(13) 0.096 Uiso 1 calc R .
H66B H 0.4825(24) 1.0106(9) 0.6682(24) 0.096 Uiso 1 calc R .
H66C H 0.4477(9) 1.0822(40) 0.6927(13) 0.096 Uiso 1 calc R .
C67 C 0.3455(5) 1.2423(6) 0.6440(5) 0.041(3) Uani 1 d . .
C68 C 0.3660(6) 1.3182(6) 0.6202(6) 0.065(4) Uani 1 d . .
H68A H 0.4117(17) 1.3143(13) 0.6110(36) 0.097 Uiso 1 calc R .
H68B H 0.3663(39) 1.3563(11) 0.6530(16) 0.097 Uiso 1 calc R .
H68C H 0.3333(23) 1.3325(21) 0.5816(21) 0.097 Uiso 1 calc R .
C69 C 0.3838(6) 1.2270(7) 0.7136(5) 0.061(3) Uani 1 d . .
H69A H 0.4331(6) 1.2282(43) 0.7159(9) 0.091 Uiso 1 calc R .
H69B H 0.3708(30) 1.1777(19) 0.7269(13) 0.091 Uiso 1 calc R .
H69C H 0.3716(30) 1.2655(25) 0.7416(8) 0.091 Uiso 1 calc R .
C70 C 0.4102(6) 0.5617(7) 0.6083(5) 0.051(3) Uani 1 d . .
H70A H 0.4493(6) 0.5800(7) 0.5912(5) 0.062 Uiso 1 calc R .
H70B H 0.3980(6) 0.5109(7) 0.5913(5) 0.062 Uiso 1 calc R .
C71 C 0.4283(7) 0.5602(8) 0.6802(6) 0.083(5) Uani 1 d . .
H71A H 0.4779(7) 0.5530(8) 0.6961(6) 0.100 Uiso 1 calc R .
H71B H 0.4033(7) 0.5201(8) 0.6973(6) 0.100 Uiso 1 calc R .
C72 C 0.4058(6) 0.6373(7) 0.6979(5) 0.060(3) Uani 1 d . .
H72A H 0.3975(6) 0.6380(7) 0.7415(5) 0.072 Uiso 1 calc R .
H72B H 0.4398(6) 0.6762(7) 0.6939(5) 0.072 Uiso 1 calc R .
C73 C 0.3400(5) 0.6474(7) 0.6485(4) 0.049(3) Uani 1 d . .
H73A H 0.3015(5) 0.6230(7) 0.6625(4) 0.059 Uiso 1 calc R .
H73B H 0.3294(5) 0.7012(7) 0.6411(4) 0.059 Uiso 1 calc R .
C74 C 0.2903(6) 1.1089(7) 0.4106(5) 0.062(4) Uani 1 d . .
H74A H 0.2454(6) 1.1269(7) 0.3870(5) 0.074 Uiso 1 calc R .
H74B H 0.2886(6) 1.0537(7) 0.4140(5) 0.074 Uiso 1 calc R .
C75 C 0.3459(7) 1.1322(8) 0.3774(6) 0.080(5) Uani 1 d . .
H75A H 0.3843(7) 1.0963(8) 0.3856(6) 0.097 Uiso 1 calc R .
H75B H 0.3285(7) 1.1367(8) 0.3311(6) 0.097 Uiso 1 calc R .
C76 C 0.3669(8) 1.2064(9) 0.4066(7) 0.093(5) Uani 1 d . .
H76A H 0.4151(8) 1.2170(9) 0.4057(7) 0.112 Uiso 1 calc R .
H76B H 0.3379(8) 1.2467(9) 0.3836(7) 0.112 Uiso 1 calc R .
C77 C 0.3579(7) 1.2007(7) 0.4715(6) 0.066(4) Uani 1 d . .
H77A H 0.4017(7) 1.1876(7) 0.5002(6) 0.079 Uiso 1 calc R .
H77B H 0.3421(7) 1.2492(7) 0.4854(6) 0.079 Uiso 1 calc R .
O1 O 0.3524(3) 0.6120(4) 0.5905(3) 0.043(2) Uani 1 d . .
O2 O 0.3076(3) 1.1430(4) 0.4737(3) 0.045(2) Uani 1 d . .

loop_
_atom_type_symbol
_atom_type_description
_atom_type_scat_dispersion_real
_atom_type_scat_dispersion_imag
_atom_type_scat_source
C C 0.0033 0.0016 'International Tables Vol C Tables 4.2.6.8 and 6.1.1.4'
H H 0.0000 0.0000 'International Tables Vol C Tables 4.2.6.8 and 6.1.1.4'
N N 0.0061 0.0033 'International Tables Vol C Tables 4.2.6.8 and 6.1.1.4'
O O 0.0106 0.0060 'International Tables Vol C Tables 4.2.6.8 and 6.1.1.4'
La La -0.2871 2.4523 'International Tables Vol C Tables 4.2.6.8 and 6.1.1.4'

loop_
_geom_angle_atom_site_label_1
_geom_angle_atom_site_label_2
_geom_angle_atom_site_label_3
_geom_angle
_geom_angle_site_symmetry_1
_geom_angle_site_symmetry_3
_geom_angle_publ_flag
N2 La1 N3 75.6(2) . . ?
N2 La1 N6 117.4(2) . . ?
N3 La1 N6 79.7(2) . . ?
N2 La1 N4 121.2(3) . . ?
N3 La1 N4 61.7(2) . . ?
N6 La1 N4 93.5(2) . . ?
N2 La1 N1 61.6(2) . . ?
N3 La1 N1 106.1(2) . . ?
N6 La1 N1 173.1(2) . . ?
N4 La1 N1 92.6(2) . . ?
N2 La1 N5 85.5(2) . . ?
N3 La1 N5 121.1(2) . . ?
N6 La1 N5 60.7(2) . . ?
N4 La1 N5 150.5(2) . . ?
N1 La1 N5 112.5(2) . . ?
N2 La1 O1 142.5(2) . . ?
N3 La1 O1 141.5(2) . . ?
N6 La1 O1 83.3(2) . . ?
N4 La1 O1 85.4(2) . . ?
N1 La1 O1 94.1(2) . . ?
N5 La1 O1 78.0(2) . . ?
N11 La2 N10 75.5(2) . . ?
N11 La2 N7 117.7(2) . . ?
N10 La2 N7 81.5(2) . . ?
N11 La2 N12 61.1(2) . . ?
N10 La2 N12 103.6(2) . . ?
N7 La2 N12 173.8(2) . . ?
N11 La2 N9 122.0(2) . . ?
N10 La2 N9 61.9(2) . . ?
N7 La2 N9 94.0(2) . . ?
N12 La2 N9 91.6(2) . . ?
N11 La2 N8 84.6(2) . . ?
N10 La2 N8 121.7(2) . . ?
N7 La2 N8 60.6(2) . . ?
N12 La2 N8 113.3(2) . . ?
N9 La2 N8 151.0(2) . . ?
N11 La2 O2 142.2(2) . . ?
N10 La2 O2 141.9(2) . . ?
N7 La2 O2 81.8(2) . . ?
N12 La2 O2 95.9(2) . . ?
N9 La2 O2 85.4(2) . . ?
N8 La2 O2 77.7(2) . . ?
C1 N1 C18 123.6(8) . . ?
C1 N1 La1 121.5(6) . . ?
C18 N1 La1 114.9(6) . . ?
C7 N2 C8 117.9(8) . . ?
C7 N2 La1 124.9(6) . . ?
C8 N2 La1 116.3(6) . . ?
C11 N3 C10 119.7(8) . . ?
C11 N3 La1 123.7(6) . . ?
C10 N3 La1 116.3(6) . . ?
C17 N4 C21 121.0(8) . . ?
C17 N4 La1 122.2(6) . . ?
C21 N4 La1 115.6(6) . . ?
C24 N5 C41 116.8(8) . . ?
C24 N5 La1 122.6(6) . . ?
C41 N5 La1 120.6(6) . . ?
C30 N6 C31 119.8(8) . . ?
C30 N6 La1 125.0(6) . . ?
C31 N6 La1 114.5(5) . . ?
C34 N7 C33 119.3(7) . . ?
C34 N7 La2 126.1(5) . . ?
C33 N7 La2 114.0(5) . . ?
C40 N8 C44 116.1(8) . . ?
C40 N8 La2 123.5(6) . . ?
C44 N8 La2 120.4(5) . . ?
C47 N9 C64 123.4(8) . . ?
C47 N9 La2 120.8(6) . . ?
C64 N9 La2 115.2(6) . . ?
C53 N10 C54 117.9(8) . . ?
C53 N10 La2 125.5(6) . . ?
C54 N10 La2 116.4(6) . . ?
C57 N11 C56 119.4(8) . . ?
C57 N11 La2 124.2(6) . . ?
C56 N11 La2 115.7(5) . . ?
C63 N12 C67 123.2(8) . . ?
C63 N12 La2 123.6(6) . . ?
C67 N12 La2 113.1(5) . . ?
N1 C1 C2 122.1(9) . . ?
N1 C1 C7 114.7(8) . . ?
C2 C1 C7 122.9(9) . . ?
C3 C2 C1 130.9(10) . . ?
C4 C3 C2 130.7(10) . . ?
C5 C4 C3 125.5(10) . . ?
C4 C5 C6 130.2(10) . . ?
C5 C6 C7 133.7(10) . . ?
N2 C7 C6 123.1(9) . . ?
N2 C7 C1 114.4(9) . . ?
C6 C7 C1 122.3(9) . . ?
N2 C8 C9 111.5(8) . . ?
C8 C9 C10 115.6(8) . . ?
N3 C10 C9 113.5(8) . . ?
N3 C11 C12 120.0(9) . . ?
N3 C11 C17 114.7(8) . . ?
C12 C11 C17 125.2(10) . . ?
C13 C12 C11 131.6(11) . . ?
C12 C13 C14 128.9(11) . . ?
C13 C14 C15 126.9(11) . . ?
C16 C15 C14 128.8(11) . . ?
C15 C16 C17 133.9(11) . . ?
N4 C17 C16 125.4(9) . . ?
N4 C17 C11 114.8(9) . . ?
C16 C17 C11 119.7(9) . . ?
N1 C18 C19 114.6(9) . . ?
N1 C18 C20 114.2(8) . . ?
C19 C18 C20 112.6(9) . . ?
N4 C21 C23 115.6(9) . . ?
N4 C21 C22 113.5(8) . . ?
C23 C21 C22 111.9(9) . . ?
N5 C24 C25 121.8(8) . . ?
N5 C24 C30 115.9(8) . . ?
C25 C24 C30 122.3(8) . . ?
C26 C25 C24 132.2(9) . . ?
C27 C26 C25 132.2(10) . . ?
C26 C27 C28 123.4(10) . . ?
C27 C28 C29 131.6(10) . . ?
C28 C29 C30 132.7(9) . . ?
N6 C30 C29 122.4(8) . . ?
N6 C30 C24 114.3(8) . . ?
C29 C30 C24 123.1(8) . . ?
N6 C31 C32 116.8(7) . . ?
C31 C32 C33 108.5(7) . . ?
N7 C33 C32 116.9(7) . . ?
N7 C34 C35 122.3(8) . . ?
N7 C34 C40 113.9(8) . . ?
C35 C34 C40 123.6(8) . . ?
C36 C35 C34 133.2(9) . . ?
C35 C36 C37 131.6(9) . . ?
C36 C37 C38 123.6(9) . . ?
C39 C38 C37 130.7(10) . . ?
C38 C39 C40 134.4(10) . . ?
N8 C40 C39 123.9(8) . . ?
N8 C40 C34 114.8(8) . . ?
C39 C40 C34 121.3(8) . . ?
N5 C41 C43 107.7(8) . . ?
N5 C41 C42 112.5(8) . . ?
C43 C41 C42 108.9(9) . . ?
N8 C44 C46 113.6(8) . . ?
N8 C44 C45 107.1(8) . . ?
C46 C44 C45 109.9(9) . . ?
N9 C47 C48 123.4(9) . . ?
N9 C47 C53 114.9(8) . . ?
C48 C47 C53 121.5(9) . . ?
C49 C48 C47 132.4(11) . . ?
C50 C49 C48 132.2(11) . . ?
C49 C50 C51 124.4(11) . . ?
C50 C51 C52 130.0(11) . . ?
C51 C52 C53 132.1(10) . . ?
N10 C53 C52 122.0(9) . . ?
N10 C53 C47 114.8(8) . . ?
C52 C53 C47 123.1(9) . . ?
N10 C54 C55 112.2(8) . . ?
C56 C55 C54 113.9(8) . . ?
N11 C56 C55 111.5(7) . . ?
N11 C57 C58 121.1(9) . . ?
N11 C57 C63 115.1(8) . . ?
C58 C57 C63 123.8(9) . . ?
C59 C58 C57 133.7(11) . . ?
C58 C59 C60 129.5(10) . . ?
C61 C60 C59 124.9(10) . . ?
C60 C61 C62 132.2(10) . . ?
C61 C62 C63 133.0(10) . . ?
N12 C63 C62 125.1(9) . . ?
N12 C63 C57 113.0(8) . . ?
C62 C63 C57 121.8(9) . . ?
N9 C64 C66 114.6(9) . . ?
N9 C64 C65 114.6(8) . . ?
C66 C64 C65 111.1(9) . . ?
N12 C67 C68 115.0(9) . . ?
N12 C67 C69 113.6(9) . . ?
C68 C67 C69 111.3(9) . . ?
O1 C70 C71 106.6(9) . . ?
C70 C71 C72 102.7(10) . . ?
C73 C72 C71 101.1(10) . . ?
O1 C73 C72 105.4(8) . . ?
O2 C74 C75 105.8(9) . . ?
C76 C75 C74 102.6(11) . . ?
C77 C76 C75 105.2(11) . . ?
O2 C77 C76 108.2(10) . . ?
C70 O1 C73 108.2(7) . . ?
C70 O1 La1 133.1(6) . . ?
C73 O1 La1 117.6(5) . . ?
C77 O2 C74 107.1(8) . . ?
C77 O2 La2 131.7(6) . . ?
C74 O2 La2 119.9(6) . . ?

loop_
_geom_bond_atom_site_label_1
_geom_bond_atom_site_label_2
_geom_bond_distance
_geom_bond_site_symmetry_2
_geom_bond_publ_flag
La1 N2 2.502(8) . ?
La1 N3 2.535(7) . ?
La1 N6 2.576(7) . ?
La1 N4 2.585(8) . ?
La1 N1 2.590(8) . ?
La1 N5 2.619(7) . ?
La1 O1 2.718(6) . ?
La2 N11 2.508(8) . ?
La2 N10 2.511(7) . ?
La2 N7 2.559(7) . ?
La2 N12 2.587(7) . ?
La2 N9 2.602(8) . ?
La2 N8 2.618(7) . ?
La2 O2 2.702(6) . ?
N1 C1 1.350(11) . ?
N1 C18 1.485(12) . ?
N2 C7 1.322(12) . ?
N2 C8 1.463(11) . ?
N3 C11 1.338(12) . ?
N3 C10 1.449(11) . ?
N4 C17 1.309(11) . ?
N4 C21 1.471(12) . ?
N5 C24 1.311(11) . ?
N5 C41 1.494(11) . ?
N6 C30 1.323(11) . ?
N6 C31 1.450(10) . ?
N7 C34 1.333(11) . ?
N7 C33 1.475(10) . ?
N8 C40 1.323(11) . ?
N8 C44 1.507(11) . ?
N9 C47 1.330(11) . ?
N9 C64 1.458(12) . ?
N10 C53 1.306(11) . ?
N10 C54 1.490(11) . ?
N11 C57 1.330(11) . ?
N11 C56 1.481(11) . ?
N12 C63 1.331(11) . ?
N12 C67 1.487(12) . ?
C1 C2 1.450(12) . ?
C1 C7 1.481(13) . ?
C2 C3 1.384(14) . ?
C3 C4 1.378(14) . ?
C4 C5 1.353(13) . ?
C5 C6 1.377(13) . ?
C6 C7 1.420(13) . ?
C8 C9 1.508(12) . ?
C9 C10 1.511(13) . ?
C11 C12 1.430(13) . ?
C11 C17 1.488(13) . ?
C12 C13 1.369(14) . ?
C13 C14 1.372(15) . ?
C14 C15 1.391(15) . ?
C15 C16 1.386(14) . ?
C16 C17 1.428(13) . ?
C18 C19 1.519(13) . ?
C18 C20 1.535(14) . ?
C21 C23 1.514(13) . ?
C21 C22 1.541(14) . ?
C24 C25 1.435(12) . ?
C24 C30 1.496(12) . ?
C25 C26 1.399(13) . ?
C26 C27 1.365(14) . ?
C27 C28 1.367(13) . ?
C28 C29 1.384(12) . ?
C29 C30 1.426(12) . ?
C31 C32 1.526(11) . ?
C32 C33 1.549(11) . ?
C34 C35 1.418(12) . ?
C34 C40 1.508(11) . ?
C35 C36 1.362(12) . ?
C36 C37 1.384(13) . ?
C37 C38 1.384(13) . ?
C38 C39 1.376(12) . ?
C39 C40 1.425(12) . ?
C41 C43 1.521(14) . ?
C41 C42 1.534(13) . ?
C44 C46 1.523(14) . ?
C44 C45 1.537(14) . ?
C47 C48 1.430(13) . ?
C47 C53 1.500(13) . ?
C48 C49 1.399(14) . ?
C49 C50 1.353(15) . ?
C50 C51 1.386(15) . ?
C51 C52 1.391(14) . ?
C52 C53 1.435(13) . ?
C54 C55 1.518(13) . ?
C55 C56 1.510(12) . ?
C57 C58 1.432(13) . ?
C57 C63 1.496(13) . ?
C58 C59 1.371(14) . ?
C59 C60 1.381(14) . ?
C60 C61 1.335(13) . ?
C61 C62 1.386(13) . ?
C62 C63 1.420(12) . ?
C64 C66 1.517(14) . ?
C64 C65 1.550(14) . ?
C67 C68 1.521(14) . ?
C67 C69 1.543(14) . ?
C70 O1 1.438(11) . ?
C70 C71 1.501(14) . ?
C71 C72 1.51(2) . ?
C72 C73 1.506(13) . ?
C73 O1 1.452(11) . ?
C74 O2 1.450(11) . ?
C74 C75 1.491(14) . ?
C75 C76 1.47(2) . ?
C76 C77 1.44(2) . ?
C77 O2 1.435(12) . ?
